data_7206570
loop_
_publ_author_name
'Chen, Xin'
'Zhou, Hu'
'Chen, Ying-Ying'
'Yuan, Ai-Hua'

_publ_section_title
;
 Ligand-concentration-dependent self-organization of Hoffman- and
 PtS-type frameworks from one-pot crystallization
;
_journal_issue 19
_journal_name_full CrystEngComm
_journal_page_first 5666
_journal_paper_doi 10.1039/c1ce05699a
_journal_volume 13
_journal_year 2011
_chemical_formula_moiety 'C4 N4 Ni Zn'
_chemical_formula_sum 'C4 N4 Ni Zn'
_chemical_formula_weight 228.16
_chemical_name_systematic
;
?
;
_space_group_IT_number 131
_symmetry_cell_setting tetragonal
_symmetry_space_group_name_Hall '-P 4c 2'
_symmetry_space_group_name_H-M 'P 42/m m c'
_atom_sites_solution_hydrogens none
_atom_sites_solution_primary direct
_atom_sites_solution_secondary difmap
_audit_creation_method SHELXL-97
_cell_angle_alpha 90.00
_cell_angle_beta 90.00
_cell_angle_gamma 90.00
_cell_formula_units_Z 2
_cell_length_a 7.4474(12)
_cell_length_b 7.4474(12)
_cell_length_c 13.050(4)
_cell_measurement_reflns_used 2337
_cell_measurement_temperature 291(2)
_cell_measurement_theta_max 27.14
_cell_measurement_theta_min 2.74
_cell_volume 723.8(3)
_computing_cell_refinement 'SMART (Bruker, 2004)'
_computing_data_collection 'SMART (Bruker, 2004)'
_computing_data_reduction SAINT
_computing_molecular_graphics 'DIAMOND (Brandenburg, 2006)'
_computing_publication_material SHELXTL
_computing_structure_refinement 'SHELXTL97 (Sheldrick, 2008)'
_computing_structure_solution 'SHELXTL97 (Sheldrick, 2008)'
_diffrn_ambient_temperature 291(2)
_diffrn_measured_fraction_theta_full 1.000
_diffrn_measured_fraction_theta_max 1.000
_diffrn_measurement_device_type 'Bruker Smart Apex CCD'
_diffrn_measurement_method 'f/ and w/ scans'
_diffrn_radiation_monochromator graphite
_diffrn_radiation_source 'fine-focus sealed tube'
_diffrn_radiation_type MoK\a
_diffrn_radiation_wavelength 0.71073
_diffrn_reflns_av_R_equivalents 0.0275
_diffrn_reflns_av_sigmaI/netI 0.0139
_diffrn_reflns_limit_h_max 9
_diffrn_reflns_limit_h_min -9
_diffrn_reflns_limit_k_max 9
_diffrn_reflns_limit_k_min -9
_diffrn_reflns_limit_l_max 16
_diffrn_reflns_limit_l_min -13
_diffrn_reflns_number 5329
_diffrn_reflns_theta_full 26.00
_diffrn_reflns_theta_max 26.00
_diffrn_reflns_theta_min 2.74
_exptl_absorpt_coefficient_mu 2.916
_exptl_absorpt_correction_T_max 0.592
_exptl_absorpt_correction_T_min 0.502
_exptl_absorpt_correction_type multi-scan
_exptl_absorpt_process_details 'SADABS; Bruker, 2004'
_exptl_crystal_colour colorless
_exptl_crystal_density_diffrn 1.047
_exptl_crystal_density_method 'not measured'
_exptl_crystal_description block
_exptl_crystal_F_000 220
_exptl_crystal_size_max 0.24
_exptl_crystal_size_mid 0.21
_exptl_crystal_size_min 0.18
_refine_diff_density_max 0.414
_refine_diff_density_min -0.128
_refine_diff_density_rms 0.055
_refine_ls_extinction_method none
_refine_ls_goodness_of_fit_ref 1.157
_refine_ls_hydrogen_treatment constr
_refine_ls_matrix_type full
_refine_ls_number_parameters 18
_refine_ls_number_reflns 436
_refine_ls_number_restraints 0
_refine_ls_restrained_S_all 1.157
_refine_ls_R_factor_all 0.0250
_refine_ls_R_factor_gt 0.0216
_refine_ls_shift/su_max 0.000
_refine_ls_shift/su_mean 0.000
_refine_ls_structure_factor_coef Fsqd
_refine_ls_weighting_details 'calc w=1/[\s^2^(Fo^2^)+(0.0332P)^2^+0.0982P] where P=(Fo^2^+2Fc^2^)/3'
_refine_ls_weighting_scheme calc
_refine_ls_wR_factor_gt 0.0581
_refine_ls_wR_factor_ref 0.0596
_reflns_number_gt 391
_reflns_number_total 436
_reflns_threshold_expression >2sigma(I)
_cod_data_source_file c1ce05699a.txt
_cod_data_source_block 2
_cod_depositor_comments
;
The following automatic conversions were performed:

'_symmetry_cell_setting' value 'Tetragonal' changed to 'tetragonal'
according to /home/saulius/struct/CIF-dictionaries/cif_core.dic
dictionary named 'cif_core.dic' version 2.4.1 from 2010-06-29.

Automatic conversion script
Id: cif_fix_values 1715 2011-07-08 13:25:40Z adriana 
;
_cod_original_sg_symbol_H-M P42/mmc
_cod_database_code 7206570

loop_
_symmetry_equiv_pos_as_xyz
'x, y, z'
'-y, x, z+1/2'
'-x, -y, z'
'y, -x, z+1/2'
'x, -y, -z'
'-x, y, -z'
'y, x, -z+1/2'
'-y, -x, -z+1/2'
'-x, -y, -z'
'y, -x, -z-1/2'
'x, y, -z'
'-y, x, -z-1/2'
'-x, y, z'
'x, -y, z'
'-y, -x, z-1/2'
'y, x, z-1/2'

loop_
_atom_site_label
_atom_site_type_symbol
_atom_site_fract_x
_atom_site_fract_y
_atom_site_fract_z
_atom_site_U_iso_or_equiv
_atom_site_adp_type
_atom_site_occupancy
_atom_site_symmetry_multiplicity
_atom_site_calc_flag
_atom_site_refinement_flags
Zn1 Zn 0.0000 0.0000 0.2500 0.0442(2) Uani 1 8 d S
Ni1 Ni 0.5000 0.0000 0.0000 0.0525(2) Uani 1 8 d S
N1 N 0.2112(3) 0.0000 0.16015(14) 0.0621(5) Uani 1 2 d S
C1 C 0.3228(3) 0.0000 0.10002(16) 0.0566(6) Uani 1 2 d S

loop_
_atom_site_aniso_label
_atom_site_aniso_U_11
_atom_site_aniso_U_22
_atom_site_aniso_U_33
_atom_site_aniso_U_23
_atom_site_aniso_U_13
_atom_site_aniso_U_12
Zn1 0.0545(3) 0.0545(3) 0.0238(3) 0.000 0.000 0.000
Ni1 0.0443(3) 0.0820(5) 0.0311(3) 0.000 0.000 0.000
N1 0.0562(12) 0.0901(15) 0.0400(9) 0.000 0.0059(10) 0.000
C1 0.0512(13) 0.0811(16) 0.0374(11) 0.000 -0.0040(10) 0.000

loop_
_atom_type_symbol
_atom_type_description
_atom_type_scat_dispersion_real
_atom_type_scat_dispersion_imag
_atom_type_scat_source
C C 0.0033 0.0016 'International Tables Vol C Tables 4.2.6.8 and 6.1.1.4'
H H 0.0000 0.0000 'International Tables Vol C Tables 4.2.6.8 and 6.1.1.4'
N N 0.0061 0.0033 'International Tables Vol C Tables 4.2.6.8 and 6.1.1.4'
O O 0.0106 0.0060 'International Tables Vol C Tables 4.2.6.8 and 6.1.1.4'
Ni Ni 0.3393 1.1124 'International Tables Vol C Tables 4.2.6.8 and 6.1.1.4'
Zn Zn 0.2839 1.4301 'International Tables Vol C Tables 4.2.6.8 and 6.1.1.4'

loop_
_geom_angle_atom_site_label_1
_geom_angle_atom_site_label_2
_geom_angle_atom_site_label_3
_geom_angle
_geom_angle_site_symmetry_1
_geom_angle_site_symmetry_3
N1 Zn1 N1 110.93(6) 12_556 3
N1 Zn1 N1 106.58(11) 12_556 10_556
N1 Zn1 N1 110.93(6) 3 10_556
N1 Zn1 N1 110.93(6) 12_556 .
N1 Zn1 N1 106.58(11) 3 .
N1 Zn1 N1 110.93(6) 10_556 .
C1 Ni1 C1 180 11 3_655
C1 Ni1 C1 90.62(13) 11 9_655
C1 Ni1 C1 89.38(13) 3_655 9_655
C1 Ni1 C1 89.38(13) 11 .
C1 Ni1 C1 90.62(13) 3_655 .
C1 Ni1 C1 180 9_655 .
C1 N1 Zn1 173.36(19) . .
N1 C1 Ni1 178.7(2) . .

loop_
_geom_bond_atom_site_label_1
_geom_bond_atom_site_label_2
_geom_bond_distance
_geom_bond_site_symmetry_2
Zn1 N1 1.9618(19) 12_556
Zn1 N1 1.9618(19) 3
Zn1 N1 1.9618(19) 10_556
Zn1 N1 1.9618(19) .
Ni1 C1 1.856(2) 11
Ni1 C1 1.856(2) 3_655
Ni1 C1 1.856(2) 9_655
Ni1 C1 1.856(2) .
N1 C1 1.143(3) .
